data_4310211
loop_
_publ_author_name
'Sarah J. Farley'
'David L. Rochester'
'Amber L. Thompson'
'Judith A. K. Howard'
'J. A. Gareth Williams'

_publ_contact_author 'Amber L. Thompson'
_publ_contact_author_email A.L.Thompson@durham.ac.uk
_publ_section_title
;
Controlling Emission Energy, Self-Quenching, and Excimer Formation in
Highly Luminescent N^C^N-Coordinated Platinum(II) Complexes
;
_journal_name_full 'Inorganic Chemistry'
_journal_page_first 9690
_journal_page_last 9703
_journal_paper_doi 10.1021/ic051049e
_journal_volume 44
_journal_year 2005
_chemical_formula_moiety 'C17 H13 Cl N2 Pt'
_chemical_formula_sum 'C17 H13 Cl N2 Pt'
_chemical_formula_weight 475.83
_chemical_melting_point ?
_chemical_name_systematic
; 
 [3,5-di(2-pyridyl)toluene]platinum(II) chloride 
;
_space_group_IT_number 14
_symmetry_cell_setting monoclinic
_symmetry_space_group_name_Hall '-P 2yn'
_symmetry_space_group_name_H-M 'P 1 21/n 1'
_atom_sites_solution_hydrogens geom
_atom_sites_solution_primary heavy
_atom_sites_solution_secondary difmap
_cell_angle_alpha 90.00
_cell_angle_beta 94.4760(10)
_cell_angle_gamma 90.00
_cell_formula_units_Z 8
_cell_length_a 17.2404(7)
_cell_length_b 9.0397(4)
_cell_length_c 18.7208(8)
_cell_measurement_reflns_used 9170
_cell_measurement_temperature 120(2)
_cell_measurement_theta_max 28.301
_cell_measurement_theta_min 2.370
_cell_volume 2908.7(2)
_computing_cell_refinement 'SMART-NT V6.1 (Bruker, 2000)'
_computing_data_collection 'SMART-NT V6.1 (Bruker, 2000)'
_computing_data_reduction 'SMART-NT V6.1 (Bruker, 2000)'
_computing_molecular_graphics 'Bruker SHELXTL'
_computing_publication_material 'Bruker SHELXTL'
_computing_structure_refinement 'SHELXL-97 (Sheldrick, 1997)'
_computing_structure_solution 'SHELXS-97 (Sheldrick, 1997)'
_diffrn_ambient_temperature 120(2)
_diffrn_detector_area_resol_mean 8
_diffrn_measured_fraction_theta_full 0.993
_diffrn_measured_fraction_theta_max 0.993
_diffrn_measurement_device_type 'Bruker SMART CCD 1K area detector'
_diffrn_measurement_method \w-scans
_diffrn_radiation_monochromator graphite
_diffrn_radiation_source 'fine-focus sealed tube'
_diffrn_radiation_type MoK\a
_diffrn_radiation_wavelength 0.71073
_diffrn_reflns_av_R_equivalents 0.0708
_diffrn_reflns_av_sigmaI/netI 0.0805
_diffrn_reflns_limit_h_max 21
_diffrn_reflns_limit_h_min -22
_diffrn_reflns_limit_k_max 12
_diffrn_reflns_limit_k_min -12
_diffrn_reflns_limit_l_max 24
_diffrn_reflns_limit_l_min -24
_diffrn_reflns_number 27460
_diffrn_reflns_theta_full 28.31
_diffrn_reflns_theta_max 28.31
_diffrn_reflns_theta_min 1.55
_exptl_absorpt_coefficient_mu 9.825
_exptl_absorpt_correction_T_max 0.4035
_exptl_absorpt_correction_T_min 0.1879
_exptl_absorpt_correction_type integration
_exptl_absorpt_process_details
; 
XPREP (SHELXTL,1997) 
Faces: 
 0.00  1.00  0.00     0.050 
 0.00 -1.00  0.00     0.050 
 1.00  0.00  0.00     0.120 
 0.00  0.00  1.00     0.090 
 0.00  0.00 -1.00     0.090 
-1.00  0.00  1.00     0.040 
;
_exptl_crystal_colour 'clear intense orange'
_exptl_crystal_density_diffrn 2.173
_exptl_crystal_density_meas ?
_exptl_crystal_density_method .
_exptl_crystal_description block
_exptl_crystal_F_000 1792
_exptl_crystal_size_max 0.18
_exptl_crystal_size_mid 0.15
_exptl_crystal_size_min 0.10
_refine_diff_density_max 1.574
_refine_diff_density_min -1.335
_refine_diff_density_rms 0.286
_refine_ls_extinction_method none
_refine_ls_goodness_of_fit_ref 1.039
_refine_ls_hydrogen_treatment constr
_refine_ls_matrix_type full
_refine_ls_number_parameters 381
_refine_ls_number_reflns 7180
_refine_ls_number_restraints 0
_refine_ls_restrained_S_all 1.039
_refine_ls_R_factor_all 0.0552
_refine_ls_R_factor_gt 0.0472
_refine_ls_shift/su_max 0.013
_refine_ls_shift/su_mean 0.000
_refine_ls_structure_factor_coef Fsqd
_refine_ls_weighting_details 'calc w=1/[\s^2^(Fo^2^)+(0.0657P)^2^+0.0000P] where P=(Fo^2^+2Fc^2^)/3'
_refine_ls_weighting_scheme calc
_refine_ls_wR_factor_gt 0.1177
_refine_ls_wR_factor_ref 0.1230
_reflns_number_gt 6157
_reflns_number_total 7180
_reflns_threshold_expression >2sigma(I)
_cod_data_source_file ic051049esi20050625_074500_1.cif
_cod_data_source_block '[PtL^3^Cl]'
_cod_depositor_comments
;
The following automatic conversions were performed:
_chemical_melting_point value 'not measured' changed to '?' - value
is undefined or not given.
Automatic conversion script
Id: cif_fix_values 1391 2010-09-07 12:51:13Z saulius 

The following automatic conversions were performed:
'_symmetry_cell_setting' value 'Monoclinic' changed to 'monoclinic'
according to '/home/saulius/struct/CIF-dictionaries/cif_core.dic'
dictionary named 'cif_core.dic' version 2.4.1 from 2010-06-29.

Automatic conversion script
Id: cif_fix_enum 1527 2010-12-29 10:47:43Z saulius 
;
_cod_database_code 4310211

loop_
_symmetry_equiv_pos_as_xyz
'x, y, z'
'-x+1/2, y+1/2, -z+1/2'
'-x, -y, -z'
'x-1/2, -y-1/2, z-1/2'

loop_
_atom_site_label
_atom_site_type_symbol
_atom_site_fract_x
_atom_site_fract_y
_atom_site_fract_z
_atom_site_U_iso_or_equiv
_atom_site_adp_type
_atom_site_occupancy
_atom_site_symmetry_multiplicity
_atom_site_calc_flag
_atom_site_refinement_flags
_atom_site_disorder_assembly
_atom_site_disorder_group
Pt1 Pt 0.134231(14) 0.89173(3) 0.060477(12) 0.02017(9) Uani 1 1 d . . .
Cl1 Cl 0.24827(10) 0.99981(19) 0.12188(9) 0.0309(3) Uani 1 1 d . . .
N11 N 0.1383(3) 0.9947(6) -0.0364(3) 0.0227(11) Uani 1 1 d . . .
C111 C 0.1906(4) 1.0943(7) -0.0543(4) 0.0264(14) Uani 1 1 d . . .
H11A H 0.2299 1.1219 -0.0200 0.032 Uiso 1 1 calc R . .
C112 C 0.1890(5) 1.1578(8) -0.1211(4) 0.0354(17) Uani 1 1 d . . .
H11B H 0.2272 1.2252 -0.1321 0.042 Uiso 1 1 calc R . .
C113 C 0.1293(5) 1.1194(7) -0.1723(4) 0.0334(16) Uani 1 1 d . . .
H11C H 0.1266 1.1617 -0.2177 0.040 Uiso 1 1 calc R . .
C114 C 0.0735(4) 1.0170(7) -0.1545(4) 0.0286(14) Uani 1 1 d . . .
H11D H 0.0337 0.9899 -0.1884 0.034 Uiso 1 1 calc R . .
C115 C 0.0772(4) 0.9554(7) -0.0868(3) 0.0224(12) Uani 1 1 d . . .
N12 N 0.0992(3) 0.7600(6) 0.1399(3) 0.0247(11) Uani 1 1 d . . .
C121 C 0.1346(4) 0.7466(7) 0.2064(3) 0.0252(13) Uani 1 1 d . . .
H12A H 0.1791 0.8023 0.2184 0.030 Uiso 1 1 calc R . .
C122 C 0.1072(5) 0.6529(8) 0.2578(4) 0.0321(16) Uani 1 1 d . . .
H12B H 0.1326 0.6464 0.3033 0.039 Uiso 1 1 calc R . .
C123 C 0.0406(4) 0.5687(8) 0.2393(4) 0.0326(15) Uani 1 1 d . . .
H12C H 0.0209 0.5051 0.2725 0.039 Uiso 1 1 calc R . .
C124 C 0.0045(4) 0.5817(7) 0.1708(4) 0.0306(15) Uani 1 1 d . . .
H12D H -0.0396 0.5257 0.1578 0.037 Uiso 1 1 calc R . .
C125 C 0.0336(4) 0.6783(7) 0.1208(4) 0.0251(13) Uani 1 1 d . . .
C131 C 0.0447(3) 0.8039(6) 0.0111(3) 0.0193(12) Uani 1 1 d . . .
C132 C 0.0245(4) 0.8457(7) -0.0606(3) 0.0224(13) Uani 1 1 d . . .
C133 C -0.0426(4) 0.7827(7) -0.0956(4) 0.0271(14) Uani 1 1 d . . .
H13A H -0.0572 0.8086 -0.1428 0.032 Uiso 1 1 calc R . .
C134 C -0.0880(4) 0.6815(7) -0.0603(4) 0.0280(14) Uani 1 1 d . . .
C135 C -0.0654(4) 0.6418(7) 0.0099(4) 0.0277(14) Uani 1 1 d . . .
H13B H -0.0951 0.5733 0.0328 0.033 Uiso 1 1 calc R . .
C136 C 0.0006(4) 0.7017(7) 0.0473(4) 0.0249(13) Uani 1 1 d . . .
C137 C -0.1601(4) 0.6186(8) -0.0987(4) 0.0355(17) Uani 1 1 d . . .
H13C H -0.1679 0.5194 -0.0824 0.053 Uiso 1 1 calc R . .
H13D H -0.1546 0.6177 -0.1493 0.053 Uiso 1 1 calc R . .
H13E H -0.2041 0.6783 -0.0889 0.053 Uiso 1 1 calc R . .
Pt2 Pt -0.088585(13) 0.16063(2) 0.416562(12) 0.01929(9) Uani 1 1 d . . .
Cl2 Cl -0.06615(10) 0.26564(19) 0.30132(9) 0.0302(4) Uani 1 1 d . . .
N21 N -0.1802(3) 0.0293(6) 0.3841(3) 0.0209(10) Uani 1 1 d . . .
C211 C -0.2131(4) 0.0159(7) 0.3168(4) 0.0262(13) Uani 1 1 d . . .
H21A H -0.1923 0.0691 0.2804 0.031 Uiso 1 1 calc R . .
C212 C -0.2771(4) -0.0747(8) 0.2998(4) 0.0312(15) Uani 1 1 d . . .
H21B H -0.2998 -0.0794 0.2531 0.037 Uiso 1 1 calc R . .
C213 C -0.3061(4) -0.1576(8) 0.3539(4) 0.0296(15) Uani 1 1 d . . .
H21C H -0.3483 -0.2202 0.3435 0.036 Uiso 1 1 calc R . .
C214 C -0.2726(4) -0.1477(7) 0.4239(4) 0.0249(13) Uani 1 1 d . . .
H21D H -0.2926 -0.2026 0.4603 0.030 Uiso 1 1 calc R . .
C215 C -0.2084(4) -0.0546(6) 0.4392(3) 0.0225(12) Uani 1 1 d . . .
N22 N -0.0032(3) 0.2610(6) 0.4793(3) 0.0215(11) Uani 1 1 d . . .
C221 C 0.0500(4) 0.3571(7) 0.4582(4) 0.0251(13) Uani 1 1 d . . .
H22A H 0.0500 0.3793 0.4097 0.030 Uiso 1 1 calc R . .
C222 C 0.1046(4) 0.4241(8) 0.5055(4) 0.0287(14) Uani 1 1 d . . .
H22B H 0.1404 0.4906 0.4891 0.034 Uiso 1 1 calc R . .
C223 C 0.1052(5) 0.3904(8) 0.5782(4) 0.0317(16) Uani 1 1 d . . .
H22C H 0.1407 0.4354 0.6112 0.038 Uiso 1 1 calc R . .
C224 C 0.0524(4) 0.2894(7) 0.6003(4) 0.0252(13) Uani 1 1 d . . .
H22D H 0.0531 0.2651 0.6486 0.030 Uiso 1 1 calc R . .
C225 C -0.0021(4) 0.2230(6) 0.5520(3) 0.0218(12) Uani 1 1 d . . .
C231 C -0.1079(4) 0.0734(7) 0.5070(3) 0.0191(11) Uani 1 1 d . . .
C232 C -0.1667(4) -0.0311(7) 0.5086(3) 0.0214(12) Uani 1 1 d . . .
C233 C -0.1777(4) -0.0999(7) 0.5737(4) 0.0225(13) Uani 1 1 d . . .
H23A H -0.2168 -0.1703 0.5758 0.027 Uiso 1 1 calc R . .
C234 C -0.1304(4) -0.0644(8) 0.6366(4) 0.0275(14) Uani 1 1 d . . .
C235 C -0.0723(4) 0.0440(7) 0.6323(3) 0.0255(13) Uani 1 1 d . . .
H23B H -0.0412 0.0694 0.6733 0.031 Uiso 1 1 calc R . .
C236 C -0.0605(4) 0.1138(7) 0.5677(4) 0.0231(13) Uani 1 1 d . . .
C237 C -0.1415(5) -0.1416(9) 0.7067(4) 0.0357(17) Uani 1 1 d . . .
H23C H -0.0916 -0.1634 0.7308 0.054 Uiso 1 1 calc R . .
H23D H -0.1698 -0.2320 0.6975 0.054 Uiso 1 1 calc R . .
H23E H -0.1702 -0.0784 0.7364 0.054 Uiso 1 1 calc R . .

loop_
_atom_site_aniso_label
_atom_site_aniso_U_11
_atom_site_aniso_U_22
_atom_site_aniso_U_33
_atom_site_aniso_U_23
_atom_site_aniso_U_13
_atom_site_aniso_U_12
Pt1 0.02260(15) 0.01865(14) 0.01928(14) -0.00077(8) 0.00177(10) 0.00064(8)
Cl1 0.0282(8) 0.0341(8) 0.0293(8) -0.0028(7) -0.0037(6) -0.0056(6)
N11 0.025(3) 0.022(3) 0.022(3) -0.002(2) 0.005(2) 0.001(2)
C111 0.031(4) 0.022(3) 0.026(3) 0.002(2) 0.008(3) -0.004(2)
C112 0.039(4) 0.030(4) 0.039(4) 0.004(3) 0.018(3) -0.007(3)
C113 0.047(4) 0.028(3) 0.026(4) 0.003(3) 0.012(3) 0.012(3)
C114 0.038(4) 0.028(3) 0.020(3) 0.000(2) 0.003(3) 0.006(3)
C115 0.022(3) 0.020(3) 0.025(3) -0.002(2) 0.003(2) 0.000(2)
N12 0.028(3) 0.023(3) 0.023(3) 0.000(2) 0.000(2) 0.005(2)
C121 0.029(3) 0.027(3) 0.019(3) 0.004(2) 0.002(3) 0.008(2)
C122 0.040(4) 0.030(4) 0.027(4) 0.007(3) 0.005(3) 0.009(3)
C123 0.045(4) 0.025(3) 0.030(4) 0.003(3) 0.015(3) -0.001(3)
C124 0.033(4) 0.027(3) 0.032(4) 0.000(3) 0.009(3) 0.003(3)
C125 0.024(3) 0.021(3) 0.030(4) 0.001(2) 0.004(3) 0.004(2)
C131 0.020(3) 0.015(3) 0.024(3) -0.007(2) 0.006(2) 0.000(2)
C132 0.026(3) 0.026(3) 0.015(3) -0.006(2) 0.001(2) 0.007(2)
C133 0.031(3) 0.027(3) 0.024(3) -0.005(3) 0.001(3) 0.003(3)
C134 0.024(3) 0.021(3) 0.039(4) -0.006(3) 0.005(3) 0.000(2)
C135 0.029(4) 0.017(3) 0.038(4) -0.002(3) 0.009(3) -0.007(2)
C136 0.027(3) 0.018(3) 0.030(3) 0.002(2) 0.001(3) 0.002(2)
C137 0.029(4) 0.035(4) 0.041(4) -0.007(3) -0.006(3) -0.002(3)
Pt2 0.02052(15) 0.01836(14) 0.01861(14) 0.00115(8) -0.00083(10) 0.00047(8)
Cl2 0.0311(9) 0.0354(9) 0.0232(8) 0.0094(6) -0.0031(6) -0.0066(6)
N21 0.021(3) 0.023(2) 0.018(3) 0.000(2) -0.003(2) 0.0013(19)
C211 0.029(3) 0.025(3) 0.024(3) 0.000(2) 0.002(3) -0.006(3)
C212 0.032(4) 0.037(4) 0.024(3) -0.006(3) -0.004(3) -0.005(3)
C213 0.028(4) 0.032(4) 0.027(4) -0.003(3) -0.005(3) -0.010(3)
C214 0.024(3) 0.028(3) 0.023(3) 0.001(2) 0.003(3) -0.004(2)
C215 0.026(3) 0.016(3) 0.026(3) 0.000(2) 0.004(3) -0.001(2)
N22 0.017(2) 0.020(2) 0.026(3) -0.002(2) -0.003(2) 0.0015(19)
C221 0.026(3) 0.025(3) 0.024(3) 0.002(2) 0.001(3) 0.004(2)
C222 0.025(3) 0.026(3) 0.034(4) -0.003(3) -0.006(3) -0.001(3)
C223 0.028(4) 0.029(4) 0.036(4) -0.007(3) -0.004(3) -0.003(3)
C224 0.024(3) 0.028(3) 0.023(3) -0.004(3) -0.003(3) 0.000(3)
C225 0.023(3) 0.018(3) 0.023(3) -0.004(2) -0.005(2) 0.002(2)
C231 0.021(3) 0.020(3) 0.015(3) 0.000(2) -0.001(2) 0.002(2)
C232 0.025(3) 0.021(3) 0.018(3) 0.000(2) 0.003(2) 0.003(2)
C233 0.017(3) 0.022(3) 0.029(3) -0.001(2) 0.004(3) 0.001(2)
C234 0.028(3) 0.035(4) 0.020(3) -0.002(3) 0.004(3) 0.002(3)
C235 0.024(3) 0.032(3) 0.020(3) -0.002(2) -0.001(2) 0.003(3)
C236 0.022(3) 0.024(3) 0.024(3) 0.000(2) -0.001(3) 0.000(2)
C237 0.037(4) 0.046(4) 0.024(4) 0.010(3) -0.001(3) -0.008(3)

loop_
_atom_type_symbol
_atom_type_description
_atom_type_scat_dispersion_real
_atom_type_scat_dispersion_imag
_atom_type_scat_source
C C 0.0033 0.0016 'International Tables Vol C Tables 4.2.6.8 and 6.1.1.4'
H H 0.0000 0.0000 'International Tables Vol C Tables 4.2.6.8 and 6.1.1.4'
N N 0.0061 0.0033 'International Tables Vol C Tables 4.2.6.8 and 6.1.1.4'
Cl Cl 0.1484 0.1585 'International Tables Vol C Tables 4.2.6.8 and 6.1.1.4'
Pt Pt -1.7033 8.3905 'International Tables Vol C Tables 4.2.6.8 and 6.1.1.4'

loop_
_geom_angle_atom_site_label_1
_geom_angle_atom_site_label_2
_geom_angle_atom_site_label_3
_geom_angle
_geom_angle_site_symmetry_1
_geom_angle_site_symmetry_3
_geom_angle_publ_flag
C131 Pt1 N12 80.5(2) . . ?
C131 Pt1 N11 80.9(2) . . ?
N12 Pt1 N11 161.4(2) . . ?
C131 Pt1 Cl1 179.15(18) . . ?
N12 Pt1 Cl1 99.60(16) . . ?
N11 Pt1 Cl1 98.96(15) . . ?
C111 N11 C115 119.2(6) . . ?
C111 N11 Pt1 126.9(5) . . ?
C115 N11 Pt1 113.9(4) . . ?
N11 C111 C112 123.0(7) . . ?
N11 C111 H11A 118.5 . . ?
C112 C111 H11A 118.5 . . ?
C111 C112 C113 118.8(7) . . ?
C111 C112 H11B 120.6 . . ?
C113 C112 H11B 120.6 . . ?
C112 C113 C114 119.2(7) . . ?
C112 C113 H11C 120.4 . . ?
C114 C113 H11C 120.4 . . ?
C115 C114 C113 120.2(7) . . ?
C115 C114 H11D 119.9 . . ?
C113 C114 H11D 119.9 . . ?
C114 C115 N11 119.6(6) . . ?
C114 C115 C132 126.7(6) . . ?
N11 C115 C132 113.7(5) . . ?
C121 N12 C125 119.7(6) . . ?
C121 N12 Pt1 126.1(5) . . ?
C125 N12 Pt1 114.2(4) . . ?
N12 C121 C122 122.6(7) . . ?
N12 C121 H12A 118.7 . . ?
C122 C121 H12A 118.7 . . ?
C121 C122 C123 118.5(7) . . ?
C121 C122 H12B 120.7 . . ?
C123 C122 H12B 120.7 . . ?
C124 C123 C122 118.9(7) . . ?
C124 C123 H12C 120.6 . . ?
C122 C123 H12C 120.6 . . ?
C123 C124 C125 120.8(7) . . ?
C123 C124 H12D 119.6 . . ?
C125 C124 H12D 119.6 . . ?
N12 C125 C124 119.5(6) . . ?
N12 C125 C136 114.8(6) . . ?
C124 C125 C136 125.8(6) . . ?
C136 C131 C132 122.1(6) . . ?
C136 C131 Pt1 119.2(5) . . ?
C132 C131 Pt1 118.6(5) . . ?
C133 C132 C131 117.9(6) . . ?
C133 C132 C115 129.3(6) . . ?
C131 C132 C115 112.8(6) . . ?
C134 C133 C132 121.0(6) . . ?
C134 C133 H13A 119.5 . . ?
C132 C133 H13A 119.5 . . ?
C135 C134 C133 119.3(6) . . ?
C135 C134 C137 121.1(6) . . ?
C133 C134 C137 119.6(7) . . ?
C134 C135 C136 122.1(6) . . ?
C134 C135 H13B 119.0 . . ?
C136 C135 H13B 119.0 . . ?
C135 C136 C131 117.7(6) . . ?
C135 C136 C125 131.0(6) . . ?
C131 C136 C125 111.3(6) . . ?
C134 C137 H13C 109.5 . . ?
C134 C137 H13D 109.5 . . ?
H13C C137 H13D 109.5 . . ?
C134 C137 H13E 109.5 . . ?
H13C C137 H13E 109.5 . . ?
H13D C137 H13E 109.5 . . ?
C231 Pt2 N22 80.8(2) . . ?
C231 Pt2 N21 80.8(2) . . ?
N22 Pt2 N21 161.6(2) . . ?
C231 Pt2 Cl2 178.61(19) . . ?
N22 Pt2 Cl2 100.50(16) . . ?
N21 Pt2 Cl2 97.90(15) . . ?
C211 N21 C215 119.8(5) . . ?
C211 N21 Pt2 126.5(4) . . ?
C215 N21 Pt2 113.8(4) . . ?
N21 C211 C212 122.5(6) . . ?
N21 C211 H21A 118.8 . . ?
C212 C211 H21A 118.8 . . ?
C213 C212 C211 118.4(6) . . ?
C213 C212 H21B 120.8 . . ?
C211 C212 H21B 120.8 . . ?
C212 C213 C214 120.4(6) . . ?
C212 C213 H21C 119.8 . . ?
C214 C213 H21C 119.8 . . ?
C213 C214 C215 119.6(6) . . ?
C213 C214 H21D 120.2 . . ?
C215 C214 H21D 120.2 . . ?
N21 C215 C214 119.2(6) . . ?
N21 C215 C232 113.9(5) . . ?
C214 C215 C232 126.8(6) . . ?
C221 N22 C225 119.1(5) . . ?
C221 N22 Pt2 126.9(5) . . ?
C225 N22 Pt2 114.1(4) . . ?
N22 C221 C222 122.8(6) . . ?
N22 C221 H22A 118.6 . . ?
C222 C221 H22A 118.6 . . ?
C221 C222 C223 118.8(7) . . ?
C221 C222 H22B 120.6 . . ?
C223 C222 H22B 120.6 . . ?
C224 C223 C222 119.0(7) . . ?
C224 C223 H22C 120.5 . . ?
C222 C223 H22C 120.5 . . ?
C223 C224 C225 121.4(7) . . ?
C223 C224 H22D 119.3 . . ?
C225 C224 H22D 119.3 . . ?
C224 C225 N22 118.9(6) . . ?
C224 C225 C236 127.2(6) . . ?
N22 C225 C236 113.8(5) . . ?
C232 C231 C236 122.9(6) . . ?
C232 C231 Pt2 118.4(4) . . ?
C236 C231 Pt2 118.6(5) . . ?
C231 C232 C233 118.2(6) . . ?
C231 C232 C215 113.1(5) . . ?
C233 C232 C215 128.7(6) . . ?
C232 C233 C234 121.1(6) . . ?
C232 C233 H23A 119.4 . . ?
C234 C233 H23A 119.4 . . ?
C235 C234 C233 118.5(6) . . ?
C235 C234 C237 120.6(6) . . ?
C233 C234 C237 120.9(6) . . ?
C236 C235 C234 121.1(6) . . ?
C236 C235 H23B 119.4 . . ?
C234 C235 H23B 119.4 . . ?
C235 C236 C231 118.2(6) . . ?
C235 C236 C225 129.2(6) . . ?
C231 C236 C225 112.6(6) . . ?
C234 C237 H23C 109.5 . . ?
C234 C237 H23D 109.5 . . ?
H23C C237 H23D 109.5 . . ?
C234 C237 H23E 109.5 . . ?
H23C C237 H23E 109.5 . . ?
H23D C237 H23E 109.5 . . ?

loop_
_geom_bond_atom_site_label_1
_geom_bond_atom_site_label_2
_geom_bond_distance
_geom_bond_site_symmetry_2
_geom_bond_publ_flag
Pt1 C131 1.908(6) . ?
Pt1 N12 2.033(6) . ?
Pt1 N11 2.044(5) . ?
Pt1 Cl1 2.4060(16) . ?
N11 C111 1.336(8) . ?
N11 C115 1.403(8) . ?
C111 C112 1.375(10) . ?
C111 H11A 0.9300 . ?
C112 C113 1.395(11) . ?
C112 H11B 0.9300 . ?
C113 C114 1.393(10) . ?
C113 H11C 0.9300 . ?
C114 C115 1.382(9) . ?
C114 H11D 0.9300 . ?
C115 C132 1.456(9) . ?
N12 C121 1.348(8) . ?
N12 C125 1.374(8) . ?
C121 C122 1.392(9) . ?
C121 H12A 0.9300 . ?
C122 C123 1.398(11) . ?
C122 H12B 0.9300 . ?
C123 C124 1.387(10) . ?
C123 H12C 0.9300 . ?
C124 C125 1.401(9) . ?
C124 H12D 0.9300 . ?
C125 C136 1.463(9) . ?
C131 C136 1.404(9) . ?
C131 C132 1.413(9) . ?
C132 C133 1.406(9) . ?
C133 C134 1.402(10) . ?
C133 H13A 0.9300 . ?
C134 C135 1.390(11) . ?
C134 C137 1.499(10) . ?
C135 C136 1.397(9) . ?
C135 H13B 0.9300 . ?
C137 H13C 0.9600 . ?
C137 H13D 0.9600 . ?
C137 H13E 0.9600 . ?
Pt2 C231 1.920(6) . ?
Pt2 N22 2.025(5) . ?
Pt2 N21 2.031(5) . ?
Pt2 Cl2 2.4156(16) . ?
N21 C211 1.346(8) . ?
N21 C215 1.398(8) . ?
C211 C212 1.390(9) . ?
C211 H21A 0.9300 . ?
C212 C213 1.386(10) . ?
C212 H21B 0.9300 . ?
C213 C214 1.394(9) . ?
C213 H21C 0.9300 . ?
C214 C215 1.402(9) . ?
C214 H21D 0.9300 . ?
C215 C232 1.450(9) . ?
N22 C221 1.344(8) . ?
N22 C225 1.402(8) . ?
C221 C222 1.382(9) . ?
C221 H22A 0.9300 . ?
C222 C223 1.394(11) . ?
C222 H22B 0.9300 . ?
C223 C224 1.376(10) . ?
C223 H22C 0.9300 . ?
C224 C225 1.387(8) . ?
C224 H22D 0.9300 . ?
C225 C236 1.457(9) . ?
C231 C232 1.388(8) . ?
C231 C236 1.395(9) . ?
C232 C233 1.393(9) . ?
C233 C234 1.415(9) . ?
C233 H23A 0.9300 . ?
C234 C235 1.408(9) . ?
C234 C237 1.513(10) . ?
C235 C236 1.393(9) . ?
C235 H23B 0.9300 . ?
C237 H23C 0.9600 . ?
C237 H23D 0.9600 . ?
C237 H23E 0.9600 . ?

loop_
_geom_torsion_atom_site_label_1
_geom_torsion_atom_site_label_2
_geom_torsion_atom_site_label_3
_geom_torsion_atom_site_label_4
_geom_torsion
_geom_torsion_site_symmetry_1
_geom_torsion_site_symmetry_2
_geom_torsion_site_symmetry_3
_geom_torsion_site_symmetry_4
_geom_torsion_publ_flag
C131 Pt1 N11 C111 179.5(6) . . . . ?
N12 Pt1 N11 C111 178.7(6) . . . . ?
Cl1 Pt1 N11 C111 -1.4(5) . . . . ?
C131 Pt1 N11 C115 1.1(4) . . . . ?
N12 Pt1 N11 C115 0.4(9) . . . . ?
Cl1 Pt1 N11 C115 -179.7(4) . . . . ?
C115 N11 C111 C112 -2.0(10) . . . . ?
Pt1 N11 C111 C112 179.7(5) . . . . ?
N11 C111 C112 C113 1.4(11) . . . . ?
C111 C112 C113 C114 -0.7(11) . . . . ?
C112 C113 C114 C115 0.6(10) . . . . ?
C113 C114 C115 N11 -1.2(9) . . . . ?
C113 C114 C115 C132 -178.8(6) . . . . ?
C111 N11 C115 C114 1.8(9) . . . . ?
Pt1 N11 C115 C114 -179.7(5) . . . . ?
C111 N11 C115 C132 179.8(5) . . . . ?
Pt1 N11 C115 C132 -1.7(6) . . . . ?
C131 Pt1 N12 C121 179.4(6) . . . . ?
N11 Pt1 N12 C121 -179.8(5) . . . . ?
Cl1 Pt1 N12 C121 0.2(5) . . . . ?
C131 Pt1 N12 C125 0.1(4) . . . . ?
N11 Pt1 N12 C125 0.9(9) . . . . ?
Cl1 Pt1 N12 C125 -179.0(4) . . . . ?
C125 N12 C121 C122 -0.3(10) . . . . ?
Pt1 N12 C121 C122 -179.5(5) . . . . ?
N12 C121 C122 C123 0.4(10) . . . . ?
C121 C122 C123 C124 0.0(10) . . . . ?
C122 C123 C124 C125 -0.5(10) . . . . ?
C121 N12 C125 C124 -0.2(9) . . . . ?
Pt1 N12 C125 C124 179.1(5) . . . . ?
C121 N12 C125 C136 -179.8(6) . . . . ?
Pt1 N12 C125 C136 -0.5(7) . . . . ?
C123 C124 C125 N12 0.6(10) . . . . ?
C123 C124 C125 C136 -179.9(6) . . . . ?
N12 Pt1 C131 C136 0.2(5) . . . . ?
N11 Pt1 C131 C136 -179.5(5) . . . . ?
N12 Pt1 C131 C132 179.4(5) . . . . ?
N11 Pt1 C131 C132 -0.3(5) . . . . ?
C136 C131 C132 C133 0.7(9) . . . . ?
Pt1 C131 C132 C133 -178.5(4) . . . . ?
C136 C131 C132 C115 178.6(5) . . . . ?
Pt1 C131 C132 C115 -0.5(7) . . . . ?
C114 C115 C132 C133 -3.1(11) . . . . ?
N11 C115 C132 C133 179.1(6) . . . . ?
C114 C115 C132 C131 179.3(6) . . . . ?
N11 C115 C132 C131 1.5(7) . . . . ?
C131 C132 C133 C134 -0.1(9) . . . . ?
C115 C132 C133 C134 -177.6(6) . . . . ?
C132 C133 C134 C135 -0.8(10) . . . . ?
C132 C133 C134 C137 178.8(6) . . . . ?
C133 C134 C135 C136 1.1(10) . . . . ?
C137 C134 C135 C136 -178.5(6) . . . . ?
C134 C135 C136 C131 -0.5(10) . . . . ?
C134 C135 C136 C125 178.6(7) . . . . ?
C132 C131 C136 C135 -0.4(9) . . . . ?
Pt1 C131 C136 C135 178.8(5) . . . . ?
C132 C131 C136 C125 -179.7(6) . . . . ?
Pt1 C131 C136 C125 -0.5(7) . . . . ?
N12 C125 C136 C135 -178.5(7) . . . . ?
C124 C125 C136 C135 1.9(12) . . . . ?
N12 C125 C136 C131 0.6(8) . . . . ?
C124 C125 C136 C131 -178.9(6) . . . . ?
C231 Pt2 N21 C211 -179.9(6) . . . . ?
N22 Pt2 N21 C211 -178.6(6) . . . . ?
Cl2 Pt2 N21 C211 -0.3(5) . . . . ?
C231 Pt2 N21 C215 -1.1(4) . . . . ?
N22 Pt2 N21 C215 0.1(9) . . . . ?
Cl2 Pt2 N21 C215 178.5(4) . . . . ?
C215 N21 C211 C212 2.8(10) . . . . ?
Pt2 N21 C211 C212 -178.5(5) . . . . ?
N21 C211 C212 C213 -2.2(10) . . . . ?
C211 C212 C213 C214 1.2(11) . . . . ?
C212 C213 C214 C215 -0.8(11) . . . . ?
C211 N21 C215 C214 -2.3(9) . . . . ?
Pt2 N21 C215 C214 178.8(5) . . . . ?
C211 N21 C215 C232 178.9(6) . . . . ?
Pt2 N21 C215 C232 0.1(6) . . . . ?
C213 C214 C215 N21 1.4(9) . . . . ?
C213 C214 C215 C232 179.9(6) . . . . ?
C231 Pt2 N22 C221 178.7(6) . . . . ?
N21 Pt2 N22 C221 177.5(6) . . . . ?
Cl2 Pt2 N22 C221 -0.9(5) . . . . ?
C231 Pt2 N22 C225 -1.5(4) . . . . ?
N21 Pt2 N22 C225 -2.8(9) . . . . ?
Cl2 Pt2 N22 C225 178.9(4) . . . . ?
C225 N22 C221 C222 -2.1(9) . . . . ?
Pt2 N22 C221 C222 177.7(5) . . . . ?
N22 C221 C222 C223 0.4(10) . . . . ?
C221 C222 C223 C224 1.2(11) . . . . ?
C222 C223 C224 C225 -1.2(11) . . . . ?
C223 C224 C225 N22 -0.4(10) . . . . ?
C223 C224 C225 C236 179.3(7) . . . . ?
C221 N22 C225 C224 2.0(8) . . . . ?
Pt2 N22 C225 C224 -177.8(5) . . . . ?
C221 N22 C225 C236 -177.7(6) . . . . ?
Pt2 N22 C225 C236 2.5(6) . . . . ?
N22 Pt2 C231 C232 -177.5(5) . . . . ?
N21 Pt2 C231 C232 2.1(5) . . . . ?
N22 Pt2 C231 C236 0.2(5) . . . . ?
N21 Pt2 C231 C236 179.8(5) . . . . ?
C236 C231 C232 C233 -1.0(9) . . . . ?
Pt2 C231 C232 C233 176.6(4) . . . . ?
C236 C231 C232 C215 179.8(6) . . . . ?
Pt2 C231 C232 C215 -2.6(7) . . . . ?
N21 C215 C232 C231 1.5(8) . . . . ?
C214 C215 C232 C231 -177.1(6) . . . . ?
N21 C215 C232 C233 -177.6(6) . . . . ?
C214 C215 C232 C233 3.8(11) . . . . ?
C231 C232 C233 C234 0.0(9) . . . . ?
C215 C232 C233 C234 179.1(6) . . . . ?
C232 C233 C234 C235 0.9(9) . . . . ?
C232 C233 C234 C237 -178.8(6) . . . . ?
C233 C234 C235 C236 -0.9(10) . . . . ?
C237 C234 C235 C236 178.7(7) . . . . ?
C234 C235 C236 C231 0.0(9) . . . . ?
C234 C235 C236 C225 -177.3(6) . . . . ?
C232 C231 C236 C235 1.0(9) . . . . ?
Pt2 C231 C236 C235 -176.6(5) . . . . ?
C232 C231 C236 C225 178.7(6) . . . . ?
Pt2 C231 C236 C225 1.1(7) . . . . ?
C224 C225 C236 C235 -4.6(11) . . . . ?
N22 C225 C236 C235 175.1(6) . . . . ?
C224 C225 C236 C231 177.9(6) . . . . ?
N22 C225 C236 C231 -2.4(8) . . . . ?
